data_4117085
loop_
_publ_author_name
'T. M. Barclay'
'A. W. Cordes'
'J. D. Goddard'
'R. C. Mawhinney'
'R. T. Oakley'
'K. E. Preuss'
'R. W. Reed'

_publ_section_title
;
 Benzo-Bridged Bis(1,2,3-dithiazoles) and Their Selenium Analogues.
 Preparation, Molecular and Electronic Structures, and Redox Chemistry
;
_journal_name_full 'Journal of the American Chemical Society'
_journal_page_first 12136
_journal_page_last 12141
_journal_paper_doi 10.1021/ja972927d
_journal_volume 119
_journal_year 1997
_chemical_formula_moiety 'S4 Cl10 Al2 N2 C6 '
_chemical_formula_sum 'C6 Al2 Cl10 N2 S4'
_chemical_formula_weight 636.81
_chemical_name_systematic ?
_space_group_IT_number 2
_symmetry_cell_setting triclinic
_symmetry_space_group_name_Hall '-P 1'
_symmetry_space_group_name_H-M 'P -1'
_cell_angle_alpha 104.746(9)
_cell_angle_beta 100.965(8)
_cell_angle_gamma 99.638(8)
_cell_formula_units_Z 1
_cell_length_a 7.2015(6)
_cell_length_b 7.2286(9)
_cell_length_c 11.2841(10)
_cell_measurement_reflns_used 25
_cell_measurement_temperature 293
_cell_measurement_theta_max 13.00
_cell_measurement_theta_min 12.00
_cell_volume 543.09(10)
_diffrn_ambient_temperature 293
_diffrn_measurement_device 'Nonius CAD-4    '
_diffrn_measurement_method 'Theta/2theta scan b/P/b '
_diffrn_radiation_monochromator graphite
_diffrn_radiation_source 'xray tube'
_diffrn_radiation_type 'Molybdenum K\a'
_diffrn_radiation_wavelength 0.70930
_diffrn_reflns_av_R_equivalents 0.017
_diffrn_reflns_limit_h_max 8
_diffrn_reflns_limit_h_min -8
_diffrn_reflns_limit_k_max 8
_diffrn_reflns_limit_k_min 0
_diffrn_reflns_limit_l_max 13
_diffrn_reflns_limit_l_min -13
_diffrn_reflns_number 2080
_diffrn_reflns_theta_max 24.92
_diffrn_reflns_theta_min 0.00
_diffrn_standards_decay_% 1.5
_diffrn_standards_interval_time 60
_diffrn_standards_number 3
_exptl_absorpt_coefficient_mu 1.74
_exptl_absorpt_correction_T_max 0.6796
_exptl_absorpt_correction_T_min 0.4636
_exptl_absorpt_correction_type empirical
_exptl_crystal_colour black
_exptl_crystal_density_diffrn 1.947
_exptl_crystal_F_000 311.9
_exptl_crystal_size_max 0.06
_exptl_crystal_size_mid 0.40
_exptl_crystal_size_min 0.50
_refine_diff_density_max 0.49
_refine_diff_density_min -0.49
_refine_ls_goodness_of_fit_obs 1.01
_refine_ls_matrix_type full
_refine_ls_number_parameters 109
_refine_ls_number_reflns 1471
_refine_ls_R_factor_all 0.041
_refine_ls_R_factor_obs 0.041
_refine_ls_shift/esd_max 0.000
_refine_ls_structure_factor_coef F
_refine_ls_weighting_details 'w = 1/(\s^2^(F)+0.0016F^2^)'
_refine_ls_weighting_scheme calc
_refine_ls_wR_factor_all 0.055
_refine_ls_wR_factor_obs 0.054
_reflns_number_observed 1474
_reflns_number_total 1915
_reflns_observed_criterion 'Inet > 1.0\s(Inet)'
_cod_data_source_file ja972927d_2.cif
_cod_data_source_block Compound[5][AlCl4]2
_cod_depositor_comments
;
The following automatic conversions were performed:

'_refine_ls_weighting_scheme' value '1/(\s^2^(F)+0.0016F^2^)' was
changed to 'calc'. New tag '_refine_ls_weighting_details' was
created. The value of the new tag was set to 'w =
1/(\s^2^(F)+0.0016F^2^)'.

Automatic conversion script
Id: cif_fix_values 3143 2015-03-26 13:38:13Z robertas 
;
_cod_original_cell_volume 543.09(9)
_cod_original_formula_sum 'S4 Cl10 Al2 N2 C6 '
_cod_database_code 4117085

loop_
_symmetry_equiv_pos_as_xyz
x,y,z
-x,-y,-z

loop_
_atom_site_aniso_label
_atom_site_aniso_U_11
_atom_site_aniso_U_22
_atom_site_aniso_U_33
_atom_site_aniso_U_12
_atom_site_aniso_U_13
_atom_site_aniso_U_23
_atom_site_aniso_type_symbol
S1 0.0430(7) 0.0451(7) 0.0298(6) 0.0092(6) 0.0064(5) 0.0062(5) S
S2 0.0428(6) 0.0368(7) 0.0306(6) 0.0082(5) 0.0110(5) 0.0030(5) S
Cl1 0.0425(7) 0.0457(7) 0.0456(7) 0.0173(6) 0.0124(5) 0.0007(6) Cl
Cl2 0.0699(9) 0.0382(7) 0.0671(9) 0.0200(7) 0.0219(7) 0.0085(7) Cl
Cl3 0.0603(8) 0.0426(7) 0.0410(7) 0.0164(6) 0.0080(6) 0.0117(6) Cl
Cl4 0.0792(11) 0.0462(8) 0.0934(12) 0.0033(7) 0.0564(10) 0.0115(8) Cl
Cl5 0.0534(8) 0.0596(9) 0.0629(9) 0.0072(7) -0.0018(7) 0.0237(8) Cl
Al 0.0436(8) 0.0342(8) 0.0423(8) 0.0089(6) 0.0159(7) 0.0109(7) Al
N 0.042(2) 0.038(2) 0.037(2) 0.0081(18) 0.0112(18) 0.0098(19) n
C1 0.038(2) 0.030(2) 0.032(2) 0.0071(19) 0.010(2) 0.0076(19) C
C2 0.036(2) 0.026(2) 0.034(2) 0.0052(19) 0.0141(19) 0.006(2) C
C3 0.041(2) 0.027(2) 0.028(2) 0.0041(19) 0.0139(19) 0.0045(19) C

loop_
_atom_site_label
_atom_site_fract_x
_atom_site_fract_y
_atom_site_fract_z
_atom_site_U_iso_or_equiv
_atom_site_thermal_displace_type
_atom_site_type_symbol
S1 0.68623(18) 0.33072(19) 0.17959(11) 0.0407(7) Uij S
S2 1.05793(17) 0.74872(18) 0.77754(11) 0.0379(6) Uij S
Cl1 0.67508(17) 0.71774(19) 0.56807(12) 0.0459(7) Uij Cl
Cl2 0.2921(2) 0.5054(2) 0.08629(15) 0.0581(9) Uij Cl
Cl3 0.25453(19) 0.97025(19) 0.06490(12) 0.0481(8) Uij Cl
Cl4 0.0752(2) 0.7931(2) 0.28886(17) 0.0711(11) Uij Cl
Cl5 0.5757(2) 0.9392(2) 0.31974(14) 0.0605(9) Uij Cl
Al 0.3014(2) 0.7972(2) 0.19242(14) 0.0394(8) Uij Al
N 0.6802(6) 0.4615(6) 0.3122(4) 0.039(2) Uij n
C1 0.8334(6) 0.4835(7) 0.4085(4) 0.033(2) Uij C
C2 0.8500(6) 0.5993(6) 0.5314(4) 0.032(2) Uij C
C3 1.0164(7) 0.6151(6) 0.6211(4) 0.032(2) Uij C

loop_
_geom_angle_atom_site_label_1
_geom_angle_atom_site_label_2
_geom_angle_atom_site_label_3
_geom_angle
S2a S1 N 101.12(16)
S1a S2 C3 91.21(17)
Cl2 Al Cl3 108.94(9)
Cl2 Al Cl4 109.25(8)
Cl2 Al Cl5 112.90(9)
Cl3 Al Cl4 108.45(9)
Cl3 Al Cl5 105.94(8)
Cl4 Al Cl5 111.21(9)
S1 N C1 116.0(3)
N C1 C2 122.4(4)
N C1 C3a 117.0(4)
C2 C1 C3a 120.6(4)
Cl1 C2 C1 121.4(4)
Cl1 C2 C3 121.6(3)
C1 C2 C3 117.0(4)
S2 C3 C1a 114.7(3)
S2 C3 C2 123.0(3)
C1a C3 C2 122.3(4)

loop_
_geom_bond_atom_site_label_1
_geom_bond_atom_site_label_2
_geom_bond_distance
S1 S2a 2.0285(18)
S1 N 1.567(4)
S2 S1a 2.0285(18)
S2 C3 1.724(4)
Cl1 C2 1.694(4)
Cl2 Al 2.127(2)
Cl3 Al 2.150(2)
Cl4 Al 2.1248(19)
Cl5 Al 2.124(2)
N C1 1.349(6)
C1 C2 1.397(6)
C1 C3a 1.436(6)
C2 C3 1.381(7)
C3 C1a 1.436(6)
